data_7110652
loop_
_publ_author_name
'Planas, Jose Giner'
'Hirano, Masafumi'
'Komiya, Sanshiro'

_publ_section_title
;
 Regioselective 1,2-insertion of Ru into the C--S bond in 3-substituted
 thiophenes
;
_journal_issue 18
_journal_name_full 'Chemical Communications'
_journal_page_first 1793
_journal_paper_doi 10.1039/a905748j
_journal_year 1999
_chemical_formula_moiety 'C25 H52 O P4 S Ru '
_chemical_formula_sum 'C25 H52 O P4 Ru S'
_chemical_formula_weight 625.71
_space_group_IT_number 14
_symmetry_cell_setting monoclinic
_symmetry_Int_Tables_number 14
_symmetry_space_group_name_Hall '-P 2yn'
_symmetry_space_group_name_H-M 'P 1 21/n 1'
_audit_creation_date 'Tue Jul  6 09:01:04 1999'
_audit_creation_method 'from TEXRAY.INF file'
_cell_angle_alpha 90
_cell_angle_beta 99.22(2)
_cell_angle_gamma 90
_cell_formula_units_Z 4
_cell_length_a 10.638(5)
_cell_length_b 15.753(5)
_cell_length_c 18.502(4)
_cell_measurement_reflns_used 25
_cell_measurement_temperature 293.2
_cell_measurement_theta_max 15.5
_cell_measurement_theta_min 14.8
_cell_volume 3060.5(19)
_computing_cell_refinement 'Rigaku/AFC Diffractometer Control'
_computing_data_collection 'Rigaku/AFC Diffractometer Control'
_computing_data_reduction teXsan
_computing_publication_material teXsan
_computing_structure_refinement teXsan
_computing_structure_solution 'DIRDIF92 (PATTY)'
_diffrn_ambient_temperature 293.2
_diffrn_measurement_device_type 'Rigaku AFC7R'
_diffrn_measurement_method \w-2\q
_diffrn_orient_matrix_UB_11 0.06572
_diffrn_orient_matrix_UB_12 0.04140
_diffrn_orient_matrix_UB_13 -0.01090
_diffrn_orient_matrix_UB_21 -0.04879
_diffrn_orient_matrix_UB_22 0.04739
_diffrn_orient_matrix_UB_23 0.01845
_diffrn_orient_matrix_UB_31 0.04867
_diffrn_orient_matrix_UB_32 -0.00839
_diffrn_orient_matrix_UB_33 0.05039
_diffrn_radiation_detector 'scintillation counter'
_diffrn_radiation_monochromator graphite
_diffrn_radiation_source 'Rigaku rotating anode'
_diffrn_radiation_type 'Mo K\a'
_diffrn_radiation_wavelength 0.7107
_diffrn_reflns_av_R_equivalents 0.063
_diffrn_reflns_av_sigmaI/netI 0.105
_diffrn_reflns_limit_h_max 13
_diffrn_reflns_limit_h_min 0
_diffrn_reflns_limit_k_max 20
_diffrn_reflns_limit_k_min 0
_diffrn_reflns_limit_l_max 23
_diffrn_reflns_limit_l_min -24
_diffrn_reflns_number 7391
_diffrn_reflns_reduction_process 'Lp corrections applied'
_diffrn_reflns_theta_max 27.50
_diffrn_reflns_theta_min 2.58
_diffrn_standards_decay_% -1.46
_diffrn_standards_interval_count 150
_diffrn_standards_number 3
_exptl_absorpt_coefficient_mu 0.806
_exptl_absorpt_correction_T_max 0.999
_exptl_absorpt_correction_T_min 0.895
_exptl_absorpt_correction_type psi-scan
_exptl_absorpt_process_details '(North, Phillips & Mathews, 1968)'
_exptl_crystal_colour yellow
_exptl_crystal_density_diffrn 1.358
_exptl_crystal_density_meas ?
_exptl_crystal_description prismatic
_exptl_crystal_size_max 0.600
_exptl_crystal_size_mid 0.200
_exptl_crystal_size_min 0.100
_refine_diff_density_max 0.64
_refine_diff_density_min -0.39
_refine_ls_extinction_method none
_refine_ls_goodness_of_fit_ref 0.934
_refine_ls_matrix_type full
_refine_ls_number_constraints 0
_refine_ls_number_parameters 297
_refine_ls_number_reflns 3792
_refine_ls_number_restraints 0
_refine_ls_R_factor_all 0.0433
_refine_ls_R_factor_gt 0.0433
_refine_ls_shift/su_max 0.3600
_refine_ls_shift/su_mean 0.0160
_refine_ls_structure_factor_coef F
_refine_ls_weighting_scheme unit
_refine_ls_wR_factor_gt 0.0449
_refine_ls_wR_factor_ref 0.0449
_reflns_number_gt 3792
_reflns_number_total 7017
_reflns_observed_criterion >2.0sigma(I)
_cod_data_source_file 905748jsup1.cif
_cod_data_source_block 1
_cod_depositor_comments
;
The following automatic conversions were performed:

'_exptl_crystal_density_meas' value 'not measured' was changed to '?'
- the value is perceived as not measured.

Automatic conversion script
Id: cif_fix_values 3008 2015-01-20 13:52:24Z robertas 
;
_cod_original_cell_volume 3060(1)
_cod_original_sg_symbol_H-M 'P 21/n       '
_cod_original_formula_sum 'C25 H52 O P4 S Ru '
_cod_database_code 7110652

loop_
_symmetry_equiv_pos_as_xyz
x,y,z
1/2-x,1/2+y,1/2-z
-x,-y,-z
1/2+x,1/2-y,1/2+z

loop_
_atom_site_label
_atom_site_type_symbol
_atom_site_fract_x
_atom_site_fract_y
_atom_site_fract_z
_atom_site_U_iso_or_equiv
_atom_site_adp_type
_atom_site_occupancy
_atom_site_calc_flag
Ru(1) Ru 0.10114(4) 0.20957(3) 0.27812(2) 0.0395(1) Uani 1.00 d
S(1) S 0.1605(2) 0.3444(1) 0.22987(9) 0.0609(5) Uani 1.00 d
P(1) P 0.0385(2) 0.2828(1) 0.37648(8) 0.0531(5) Uani 1.00 d
P(2) P 0.3225(2) 0.1948(1) 0.32887(9) 0.0554(5) Uani 1.00 d
P(3) P 0.0424(2) 0.0899(1) 0.33733(8) 0.0508(5) Uani 1.00 d
P(4) P 0.1628(2) 0.1439(1) 0.17522(8) 0.0550(5) Uani 1.00 d
O(1) O -0.3390(7) 0.3091(6) 0.0989(4) 0.158(3) Uani 1.00 d
C(1) C -0.0797(6) 0.2220(4) 0.2212(3) 0.056(2) Uani 1.00 d
C(2) C -0.1362(6) 0.2796(5) 0.1706(3) 0.068(2) Uani 1.00 d
C(3) C -0.0774(9) 0.3530(6) 0.1434(4) 0.082(3) Uani 1.00 d
C(4) C 0.0395(9) 0.3822(5) 0.1654(4) 0.075(3) Uani 1.00 d
C(5) C -0.2702(8) 0.2649(6) 0.1417(5) 0.099(3) Uani 1.00 d
C(6) C -0.076(1) 0.4409(7) 0.3311(5) 0.109(4) Uani 1.00 d
C(7) C -0.0974(7) 0.3562(6) 0.3610(4) 0.078(3) Uani 1.00 d
C(8) C 0.1594(7) 0.3425(5) 0.4369(4) 0.070(2) Uani 1.00 d
C(9) C 0.1147(9) 0.3916(6) 0.5006(5) 0.099(3) Uani 1.00 d
C(10) C -0.0244(7) 0.2064(5) 0.4375(4) 0.073(2) Uani 1.00 d
C(11) C 0.0366(7) 0.1188(5) 0.4334(3) 0.065(2) Uani 1.00 d
C(12) C -0.1147(9) 0.0405(7) 0.3096(5) 0.105(4) Uani 1.00 d
C(13) C -0.217(1) 0.051(1) 0.3380(7) 0.236(8) Uani 1.00 d
C(14) C 0.1377(8) -0.0655(5) 0.4103(4) 0.089(3) Uani 1.00 d
C(15) C 0.1395(9) -0.0067(5) 0.3453(5) 0.094(3) Uani 1.00 d
C(16) C 0.5126(8) 0.1170(6) 0.4388(4) 0.088(3) Uani 1.00 d
C(17) C 0.3789(8) 0.1442(7) 0.4201(4) 0.100(3) Uani 1.00 d
C(18) C 0.4238(7) 0.2896(5) 0.3356(5) 0.093(3) Uani 1.00 d
C(19) C 0.5434(9) 0.2945(7) 0.3094(6) 0.124(4) Uani 1.00 d
C(20) C 0.3950(7) 0.1232(5) 0.2680(4) 0.076(3) Uani 1.00 d
C(21) C 0.3384(8) 0.1380(7) 0.1901(4) 0.104(3) Uani 1.00 d
C(22) C 0.1335(8) 0.2018(5) 0.0876(3) 0.075(2) Uani 1.00 d
C(23) C 0.1977(10) 0.1667(6) 0.0261(4) 0.106(3) Uani 1.00 d
C(24) C -0.023(1) 0.0306(7) 0.1118(6) 0.135(5) Uani 1.00 d
C(25) C 0.114(1) 0.0377(5) 0.1467(4) 0.094(3) Uani 1.00 d
H H 0.046(7) 0.350(5) 0.527(4) 0.097(6) Uiso 1.00 d
H(1) H -0.1289 0.1729 0.2230 0.0768 Uiso 1.00 calc
H(2) H 0.000(8) 0.465(5) 0.363(4) 0.104(4) Uiso 1.00 calc
H(3) H -0.1296 0.3873 0.1068 0.0841 Uiso 1.00 calc
H(4) H 0.0631 0.4319 0.1386 0.0863 Uiso 1.00 calc
H(5) H -0.3084 0.2085 0.1602 0.1191 Uiso 1.00 calc
H(6) H -0.0937 0.4335 0.2781 0.1290 Uiso 1.00 calc
H(7) H -0.1458 0.4761 0.3429 0.1290 Uiso 1.00 calc
H(8) H -0.1659 0.3273 0.3291 0.0863 Uiso 1.00 calc
H(9) H -0.1266 0.3644 0.4071 0.0863 Uiso 1.00 calc
H(10) H 0.2225 0.3020 0.4595 0.0841 Uiso 1.00 calc
H(11) H 0.2019 0.3788 0.4065 0.0841 Uiso 1.00 calc
H(12) H 0.1961 0.4114 0.5325 0.1303 Uiso 1.00 calc
H(13) H 0.0833 0.4478 0.4777 0.1303 Uiso 1.00 calc
H(14) H -0.0056 0.2267 0.4874 0.0825 Uiso 1.00 calc
H(15) H -0.1135 0.2011 0.4244 0.0825 Uiso 1.00 calc
H(16) H -0.0105 0.0766 0.4556 0.0713 Uiso 1.00 calc
H(17) H 0.1223 0.1190 0.4610 0.0713 Uiso 1.00 calc
H(18) H -0.1321 0.0395 0.2570 0.1197 Uiso 1.00 calc
H(19) H -0.1006 -0.0228 0.3223 0.1197 Uiso 1.00 calc
H(20) H -0.2350 0.1206 0.3235 0.1791 Uiso 1.00 calc
H(21) H -0.2908 0.0294 0.3158 0.1791 Uiso 1.00 calc
H(22) H -0.2052 0.0569 0.3879 0.1791 Uiso 1.00 calc
H(23) H 0.0537 -0.0858 0.4127 0.0972 Uiso 1.00 calc
H(24) H 0.1925 -0.1136 0.4093 0.0972 Uiso 1.00 calc
H(25) H 0.1669 -0.0355 0.4559 0.0972 Uiso 1.00 calc
H(26) H 0.1122 -0.0400 0.3018 0.1025 Uiso 1.00 calc
H(27) H 0.2258 0.0100 0.3448 0.1025 Uiso 1.00 calc
H(28) H 0.5296 0.0909 0.4861 0.1015 Uiso 1.00 calc
H(29) H 0.5323 0.0761 0.4035 0.1015 Uiso 1.00 calc
H(30) H 0.5674 0.1644 0.4381 0.1015 Uiso 1.00 calc
H(31) H 0.3623 0.1817 0.4581 0.1082 Uiso 1.00 calc
H(32) H 0.3271 0.0933 0.4239 0.1082 Uiso 1.00 calc
H(33) H 0.3702 0.3361 0.3122 0.1039 Uiso 1.00 calc
H(34) H 0.4406 0.3053 0.3876 0.1039 Uiso 1.00 calc
H(35) H 0.6013 0.2514 0.3310 0.1377 Uiso 1.00 calc
H(36) H 0.5317 0.2854 0.2565 0.1377 Uiso 1.00 calc
H(37) H 0.5859 0.3484 0.3181 0.1377 Uiso 1.00 calc
H(38) H 0.4865 0.1289 0.2776 0.0895 Uiso 1.00 calc
H(39) H 0.3785 0.0637 0.2813 0.0895 Uiso 1.00 calc
H(40) H 0.3666 0.0973 0.1589 0.1042 Uiso 1.00 calc
H(41) H 0.3718 0.1937 0.1763 0.1042 Uiso 1.00 calc
H(42) H 0.0428 0.2026 0.0705 0.0820 Uiso 1.00 calc
H(43) H 0.1597 0.2601 0.0964 0.0820 Uiso 1.00 calc
H(44) H 0.1729 0.1089 0.0157 0.1111 Uiso 1.00 calc
H(45) H 0.1811 0.1990 -0.0171 0.1111 Uiso 1.00 calc
H(46) H 0.2902 0.1659 0.0420 0.1111 Uiso 1.00 calc
H(47) H -0.0747 0.0492 0.1470 0.1340 Uiso 1.00 calc
H(48) H -0.0381 0.0673 0.0706 0.1340 Uiso 1.00 calc
H(49) H -0.0452 -0.0255 0.0977 0.1340 Uiso 1.00 calc
H(50) H 0.1664 0.0166 0.1115 0.1010 Uiso 1.00 calc
H(51) H 0.1297 -0.0011 0.1879 0.1010 Uiso 1.00 calc

loop_
_atom_site_aniso_label
_atom_site_aniso_U_11
_atom_site_aniso_U_22
_atom_site_aniso_U_33
_atom_site_aniso_U_12
_atom_site_aniso_U_13
_atom_site_aniso_U_23
Ru(1) 0.0411(2) 0.0457(2) 0.0325(2) -0.0018(2) 0.0085(2) -0.0022(2)
S(1) 0.075(1) 0.0482(9) 0.063(1) -0.0029(8) 0.0203(9) 0.0055(8)
P(1) 0.0526(9) 0.066(1) 0.0409(8) 0.0073(9) 0.0082(7) -0.0095(8)
P(2) 0.0447(9) 0.063(1) 0.0573(9) 0.0000(8) 0.0052(7) -0.0036(9)
P(3) 0.061(1) 0.0529(10) 0.0425(8) -0.0095(8) 0.0190(7) -0.0017(7)
P(4) 0.071(1) 0.059(1) 0.0365(8) 0.0123(9) 0.0114(7) -0.0021(8)
O(1) 0.122(6) 0.199(9) 0.123(5) 0.054(6) -0.071(5) -0.012(6)
C(1) 0.051(4) 0.063(4) 0.055(3) -0.003(3) 0.007(3) -0.012(3)
C(2) 0.065(4) 0.090(6) 0.044(3) 0.024(4) -0.005(3) -0.012(4)
C(3) 0.110(7) 0.091(6) 0.039(4) 0.037(5) -0.006(4) 0.011(4)
C(4) 0.114(7) 0.056(4) 0.056(4) 0.020(5) 0.020(4) 0.015(4)
C(5) 0.079(6) 0.129(8) 0.076(5) 0.026(5) -0.027(4) -0.021(5)
C(6) 0.146(10) 0.112(8) 0.068(6) 0.052(7) 0.017(6) 0.004(6)
C(7) 0.074(5) 0.093(6) 0.067(5) 0.021(5) 0.011(4) -0.012(4)
C(8) 0.080(5) 0.065(5) 0.061(4) 0.000(4) 0.002(4) -0.017(4)
C(9) 0.118(8) 0.096(7) 0.073(5) 0.010(6) -0.008(5) -0.044(5)
C(10) 0.084(5) 0.086(5) 0.055(4) -0.004(5) 0.033(3) -0.013(4)
C(11) 0.077(5) 0.076(5) 0.047(4) -0.010(4) 0.026(3) -0.001(3)
C(12) 0.101(7) 0.139(9) 0.077(6) -0.063(6) 0.016(5) 0.004(6)
C(13) 0.096(9) 0.48(3) 0.14(1) -0.13(1) 0.049(8) -0.10(1)
C(14) 0.107(7) 0.084(6) 0.087(6) 0.025(5) 0.048(5) 0.033(5)
C(15) 0.129(8) 0.066(5) 0.103(6) 0.018(5) 0.066(6) 0.027(5)
C(16) 0.083(6) 0.103(7) 0.071(5) 0.015(5) -0.009(4) 0.005(5)
C(17) 0.077(6) 0.146(9) 0.075(5) 0.028(6) 0.003(4) 0.019(6)
C(18) 0.051(4) 0.079(5) 0.144(8) -0.008(4) 0.001(5) -0.008(6)
C(19) 0.097(7) 0.117(8) 0.17(1) -0.028(6) 0.058(7) -0.022(8)
C(20) 0.063(5) 0.090(6) 0.078(5) 0.008(4) 0.021(4) -0.013(5)
C(21) 0.096(6) 0.166(9) 0.054(4) 0.056(6) 0.028(4) 0.003(5)
C(22) 0.116(6) 0.069(5) 0.044(3) 0.011(5) 0.030(4) 0.003(4)
C(23) 0.147(9) 0.131(8) 0.052(4) 0.031(7) 0.047(5) 0.007(5)
C(24) 0.18(1) 0.132(9) 0.097(7) -0.073(9) 0.033(8) -0.039(7)
C(25) 0.170(10) 0.063(5) 0.050(4) -0.001(6) 0.019(5) -0.002(4)

loop_
_atom_type_symbol
_atom_type_description
_atom_type_scat_dispersion_real
_atom_type_scat_dispersion_imag
_atom_type_scat_source
C C 0.003 0.002
;
International Tables for Crystallography
(1992, Vol. C, Tables 4.2.6.8 and 6.1.1.1)

;
H H 0.000 0.000
;
International Tables for Crystallography
(1992, Vol. C, Table 6.1.1.2)

;
O O 0.011 0.006
;
International Tables for Crystallography
(1992, Vol. C, Tables 4.2.6.8 and 6.1.1.1)

;
P P 0.102 0.094
;
International Tables for Crystallography
(1992, Vol. C, Tables 4.2.6.8 and 6.1.1.1)

;
Ru Ru -1.259 0.836
;
International Tables for Crystallography
(1992, Vol. C, Tables 4.2.6.8 and 6.1.1.1)

;
S S 0.125 0.123
;
International Tables for Crystallography
(1992, Vol. C, Tables 4.2.6.8 and 6.1.1.1)

;

loop_
_geom_angle_atom_site_label_1
_geom_angle_atom_site_label_2
_geom_angle_atom_site_label_3
_geom_angle
_geom_angle_site_symmetry_1
_geom_angle_site_symmetry_2
_geom_angle_site_symmetry_3
_geom_angle_publ_flag
S(1) Ru(1) P(1) 88.73(6) 1_555 1_555 1_555 yes
S(1) Ru(1) P(2) 86.09(7) 1_555 1_555 1_555 yes
S(1) Ru(1) P(3) 172.92(6) 1_555 1_555 1_555 yes
S(1) Ru(1) P(4) 87.95(6) 1_555 1_555 1_555 yes
S(1) Ru(1) C(1) 90.3(2) 1_555 1_555 1_555 yes
P(1) Ru(1) P(2) 97.32(6) 1_555 1_555 1_555 yes
P(1) Ru(1) P(3) 84.33(6) 1_555 1_555 1_555 yes
P(1) Ru(1) P(4) 176.46(7) 1_555 1_555 1_555 yes
P(1) Ru(1) C(1) 89.5(2) 1_555 1_555 1_555 yes
P(2) Ru(1) P(3) 93.35(6) 1_555 1_555 1_555 yes
P(2) Ru(1) P(4) 83.71(6) 1_555 1_555 1_555 yes
P(2) Ru(1) C(1) 172.2(2) 1_555 1_555 1_555 yes
P(3) Ru(1) P(4) 99.01(6) 1_555 1_555 1_555 yes
P(3) Ru(1) C(1) 91.1(2) 1_555 1_555 1_555 yes
P(4) Ru(1) C(1) 89.3(2) 1_555 1_555 1_555 yes
Ru(1) S(1) C(4) 110.4(3) 1_555 1_555 1_555 yes
Ru(1) P(1) C(7) 120.3(2) 1_555 1_555 1_555 yes
Ru(1) P(1) C(8) 118.0(2) 1_555 1_555 1_555 yes
Ru(1) P(1) C(10) 109.3(2) 1_555 1_555 1_555 yes
C(7) P(1) C(8) 103.3(3) 1_555 1_555 1_555 yes
C(7) P(1) C(10) 98.7(4) 1_555 1_555 1_555 yes
C(8) P(1) C(10) 104.5(3) 1_555 1_555 1_555 yes
Ru(1) P(2) C(17) 123.0(3) 1_555 1_555 1_555 yes
Ru(1) P(2) C(18) 118.4(3) 1_555 1_555 1_555 yes
Ru(1) P(2) C(20) 107.4(2) 1_555 1_555 1_555 yes
C(17) P(2) C(18) 100.7(4) 1_555 1_555 1_555 yes
C(17) P(2) C(20) 100.6(4) 1_555 1_555 1_555 yes
C(18) P(2) C(20) 104.0(4) 1_555 1_555 1_555 yes
Ru(1) P(3) C(11) 108.0(2) 1_555 1_555 1_555 yes
Ru(1) P(3) C(12) 121.0(3) 1_555 1_555 1_555 yes
Ru(1) P(3) C(15) 121.5(3) 1_555 1_555 1_555 yes
C(11) P(3) C(12) 101.8(4) 1_555 1_555 1_555 yes
C(11) P(3) C(15) 103.4(4) 1_555 1_555 1_555 yes
C(12) P(3) C(15) 98.4(5) 1_555 1_555 1_555 yes
Ru(1) P(4) C(21) 108.0(3) 1_555 1_555 1_555 yes
Ru(1) P(4) C(22) 117.7(2) 1_555 1_555 1_555 yes
Ru(1) P(4) C(25) 122.7(3) 1_555 1_555 1_555 yes
C(21) P(4) C(22) 100.4(4) 1_555 1_555 1_555 yes
C(21) P(4) C(25) 103.5(5) 1_555 1_555 1_555 yes
C(22) P(4) C(25) 101.6(3) 1_555 1_555 1_555 yes
Ru(1) C(1) C(2) 133.4(5) 1_555 1_555 1_555 yes
Ru(1) C(1) H(1) 112.7(5) 1_555 1_555 1_555 no
C(2) C(1) H(1) 112.5(6) 1_555 1_555 1_555 no
C(1) C(2) C(3) 126.9(7) 1_555 1_555 1_555 yes
C(1) C(2) C(5) 116.2(8) 1_555 1_555 1_555 yes
C(3) C(2) C(5) 116.9(7) 1_555 1_555 1_555 yes
C(2) C(3) C(4) 127.4(7) 1_555 1_555 1_555 yes
C(2) C(3) H(3) 117.3(9) 1_555 1_555 1_555 no
C(4) C(3) H(3) 115.2(10) 1_555 1_555 1_555 no
S(1) C(4) C(3) 130.9(6) 1_555 1_555 1_555 yes
S(1) C(4) H(4) 113.9(7) 1_555 1_555 1_555 no
C(3) C(4) H(4) 115.1(8) 1_555 1_555 1_555 no
O(1) C(5) C(2) 127(1) 1_555 1_555 1_555 yes
O(1) C(5) H(5) 118.2(9) 1_555 1_555 1_555 no
C(2) C(5) H(5) 114.8(8) 1_555 1_555 1_555 no
C(7) C(6) H(2) 105(5) 1_555 1_555 1_555 no
C(7) C(6) H(6) 104.6(10) 1_555 1_555 1_555 no
C(7) C(6) H(7) 104.8(10) 1_555 1_555 1_555 no
H(2) C(6) H(6) 130(5) 1_555 1_555 1_555 no
H(2) C(6) H(7) 103(5) 1_555 1_555 1_555 no
H(6) C(6) H(7) 104.9(9) 1_555 1_555 1_555 no
P(1) C(7) C(6) 117.4(6) 1_555 1_555 1_555 yes
P(1) C(7) H(8) 107.1(6) 1_555 1_555 1_555 no
P(1) C(7) H(9) 107.8(6) 1_555 1_555 1_555 no
C(6) C(7) H(8) 109.9(8) 1_555 1_555 1_555 no
C(6) C(7) H(9) 107.6(7) 1_555 1_555 1_555 no
H(8) C(7) H(9) 106.4(8) 1_555 1_555 1_555 no
P(1) C(8) C(9) 116.9(6) 1_555 1_555 1_555 yes
P(1) C(8) H(10) 107.3(5) 1_555 1_555 1_555 no
P(1) C(8) H(11) 107.4(5) 1_555 1_555 1_555 no
C(9) C(8) H(10) 106.0(6) 1_555 1_555 1_555 no
C(9) C(8) H(11) 112.2(7) 1_555 1_555 1_555 no
H(10) C(8) H(11) 106.6(7) 1_555 1_555 1_555 no
C(8) C(9) H 109(3) 1_555 1_555 1_555 yes
C(8) C(9) H(12) 105.0(8) 1_555 1_555 1_555 no
C(8) C(9) H(13) 103.9(7) 1_555 1_555 1_555 no
H C(9) H(12) 118(3) 1_555 1_555 1_555 no
H C(9) H(13) 119(4) 1_555 1_555 1_555 no
H(12) C(9) H(13) 99.6(8) 1_555 1_555 1_555 no
P(1) C(10) C(11) 111.0(4) 1_555 1_555 1_555 yes
P(1) C(10) H(14) 109.2(6) 1_555 1_555 1_555 no
P(1) C(10) H(15) 110.4(6) 1_555 1_555 1_555 no
C(11) C(10) H(14) 108.7(7) 1_555 1_555 1_555 no
C(11) C(10) H(15) 108.9(7) 1_555 1_555 1_555 no
H(14) C(10) H(15) 108.6(6) 1_555 1_555 1_555 no
P(3) C(11) C(10) 110.4(5) 1_555 1_555 1_555 yes
P(3) C(11) H(16) 109.9(5) 1_555 1_555 1_555 no
P(3) C(11) H(17) 109.5(5) 1_555 1_555 1_555 no
C(10) C(11) H(16) 110.3(6) 1_555 1_555 1_555 no
C(10) C(11) H(17) 109.9(6) 1_555 1_555 1_555 no
H(16) C(11) H(17) 106.7(7) 1_555 1_555 1_555 no
P(3) C(12) C(13) 128.2(9) 1_555 1_555 1_555 yes
P(3) C(12) H(18) 108.0(6) 1_555 1_555 1_555 no
P(3) C(12) H(19) 104.7(7) 1_555 1_555 1_555 no
C(13) C(12) H(18) 112(1) 1_555 1_555 1_555 no
C(13) C(12) H(19) 97(1) 1_555 1_555 1_555 no
H(18) C(12) H(19) 102.4(9) 1_555 1_555 1_555 no
C(12) C(13) H(20) 98(1) 1_555 1_555 1_555 no
C(12) C(13) H(21) 120(1) 1_555 1_555 1_555 no
C(12) C(13) H(22) 115(1) 1_555 1_555 1_555 no
H(20) C(13) H(21) 98(1) 1_555 1_555 1_555 no
H(20) C(13) H(22) 97(1) 1_555 1_555 1_555 no
H(21) C(13) H(22) 118(1) 1_555 1_555 1_555 no
C(15) C(14) H(23) 111.7(8) 1_555 1_555 1_555 no
C(15) C(14) H(24) 112.3(7) 1_555 1_555 1_555 no
C(15) C(14) H(25) 110.3(8) 1_555 1_555 1_555 no
H(23) C(14) H(24) 108.2(8) 1_555 1_555 1_555 no
H(23) C(14) H(25) 107.0(7) 1_555 1_555 1_555 no
H(24) C(14) H(25) 106.9(8) 1_555 1_555 1_555 no
P(3) C(15) C(14) 119.4(5) 1_555 1_555 1_555 yes
P(3) C(15) H(26) 107.0(7) 1_555 1_555 1_555 no
P(3) C(15) H(27) 107.5(6) 1_555 1_555 1_555 no
C(14) C(15) H(26) 106.8(7) 1_555 1_555 1_555 no
C(14) C(15) H(27) 108.0(8) 1_555 1_555 1_555 no
H(26) C(15) H(27) 107.6(7) 1_555 1_555 1_555 no
C(17) C(16) H(28) 111.9(8) 1_555 1_555 1_555 no
C(17) C(16) H(29) 110.0(7) 1_555 1_555 1_555 no
C(17) C(16) H(30) 109.9(8) 1_555 1_555 1_555 no
H(28) C(16) H(29) 107.6(8) 1_555 1_555 1_555 no
H(28) C(16) H(30) 108.9(8) 1_555 1_555 1_555 no
H(29) C(16) H(30) 108.4(8) 1_555 1_555 1_555 no
P(2) C(17) C(16) 119.5(6) 1_555 1_555 1_555 yes
P(2) C(17) H(31) 109.2(7) 1_555 1_555 1_555 no
P(2) C(17) H(32) 108.0(6) 1_555 1_555 1_555 no
C(16) C(17) H(31) 107.0(8) 1_555 1_555 1_555 no
C(16) C(17) H(32) 106.1(8) 1_555 1_555 1_555 no
H(31) C(17) H(32) 106.3(8) 1_555 1_555 1_555 no
P(2) C(18) C(19) 124.3(7) 1_555 1_555 1_555 yes
P(2) C(18) H(33) 106.4(5) 1_555 1_555 1_555 no
P(2) C(18) H(34) 106.6(7) 1_555 1_555 1_555 no
C(19) C(18) H(33) 107.1(9) 1_555 1_555 1_555 no
C(19) C(18) H(34) 106.6(7) 1_555 1_555 1_555 no
H(33) C(18) H(34) 104.3(8) 1_555 1_555 1_555 no
C(18) C(19) H(35) 111.6(9) 1_555 1_555 1_555 no
C(18) C(19) H(36) 110.7(9) 1_555 1_555 1_555 no
C(18) C(19) H(37) 114.1(9) 1_555 1_555 1_555 no
H(35) C(19) H(36) 106.5(10) 1_555 1_555 1_555 no
H(35) C(19) H(37) 107.5(10) 1_555 1_555 1_555 no
H(36) C(19) H(37) 106.1(10) 1_555 1_555 1_555 no
P(2) C(20) C(21) 110.5(6) 1_555 1_555 1_555 yes
P(2) C(20) H(38) 109.8(6) 1_555 1_555 1_555 no
P(2) C(20) H(39) 108.5(5) 1_555 1_555 1_555 no
C(21) C(20) H(38) 113.8(7) 1_555 1_555 1_555 no
C(21) C(20) H(39) 109.2(8) 1_555 1_555 1_555 no
H(38) C(20) H(39) 104.8(7) 1_555 1_555 1_555 no
P(4) C(21) C(20) 113.3(5) 1_555 1_555 1_555 yes
P(4) C(21) H(40) 110.9(8) 1_555 1_555 1_555 no
P(4) C(21) H(41) 108.2(6) 1_555 1_555 1_555 no
C(20) C(21) H(40) 111.6(8) 1_555 1_555 1_555 no
C(20) C(21) H(41) 106.4(8) 1_555 1_555 1_555 no
H(40) C(21) H(41) 106.2(7) 1_555 1_555 1_555 no
P(4) C(22) C(23) 116.4(6) 1_555 1_555 1_555 yes
P(4) C(22) H(42) 108.3(5) 1_555 1_555 1_555 no
P(4) C(22) H(43) 108.6(5) 1_555 1_555 1_555 no
C(23) C(22) H(42) 107.7(7) 1_555 1_555 1_555 no
C(23) C(22) H(43) 108.6(7) 1_555 1_555 1_555 no
H(42) C(22) H(43) 106.8(7) 1_555 1_555 1_555 no
C(22) C(23) H(44) 110.7(8) 1_555 1_555 1_555 no
C(22) C(23) H(45) 113.2(8) 1_555 1_555 1_555 no
C(22) C(23) H(46) 109.3(7) 1_555 1_555 1_555 no
H(44) C(23) H(45) 109.6(9) 1_555 1_555 1_555 no
H(44) C(23) H(46) 106.2(9) 1_555 1_555 1_555 no
H(45) C(23) H(46) 107.7(9) 1_555 1_555 1_555 no
C(25) C(24) H(47) 107.8(9) 1_555 1_555 1_555 no
C(25) C(24) H(48) 108.7(9) 1_555 1_555 1_555 no
C(25) C(24) H(49) 111(1) 1_555 1_555 1_555 no
H(47) C(24) H(48) 108(1) 1_555 1_555 1_555 no
H(47) C(24) H(49) 109(1) 1_555 1_555 1_555 no
H(48) C(24) H(49) 110.3(10) 1_555 1_555 1_555 no
P(4) C(25) C(24) 114.0(7) 1_555 1_555 1_555 yes
P(4) C(25) H(50) 110.0(7) 1_555 1_555 1_555 no
P(4) C(25) H(51) 110.4(6) 1_555 1_555 1_555 no
C(24) C(25) H(50) 107.9(8) 1_555 1_555 1_555 no
C(24) C(25) H(51) 108.7(10) 1_555 1_555 1_555 no
H(50) C(25) H(51) 105.4(9) 1_555 1_555 1_555 no

loop_
_geom_bond_atom_site_label_1
_geom_bond_atom_site_label_2
_geom_bond_distance
_geom_bond_site_symmetry_1
_geom_bond_site_symmetry_2
_geom_bond_publ_flag
Ru(1) S(1) 2.427(2) 1_555 1_555 yes
Ru(1) P(1) 2.340(2) 1_555 1_555 yes
Ru(1) P(2) 2.403(2) 1_555 1_555 yes
Ru(1) P(3) 2.316(2) 1_555 1_555 yes
Ru(1) P(4) 2.351(2) 1_555 1_555 yes
Ru(1) C(1) 2.049(6) 1_555 1_555 yes
S(1) C(4) 1.715(8) 1_555 1_555 yes
P(1) C(7) 1.837(8) 1_555 1_555 yes
P(1) C(8) 1.824(7) 1_555 1_555 yes
P(1) C(10) 1.847(7) 1_555 1_555 yes
P(2) C(17) 1.876(8) 1_555 1_555 yes
P(2) C(18) 1.834(8) 1_555 1_555 yes
P(2) C(20) 1.848(7) 1_555 1_555 yes
P(3) C(11) 1.845(6) 1_555 1_555 yes
P(3) C(12) 1.840(8) 1_555 1_555 yes
P(3) C(15) 1.832(8) 1_555 1_555 yes
P(4) C(21) 1.846(9) 1_555 1_555 yes
P(4) C(22) 1.843(7) 1_555 1_555 yes
P(4) C(25) 1.805(9) 1_555 1_555 yes
O(1) C(5) 1.210(10) 1_555 1_555 yes
C(1) C(2) 1.371(9) 1_555 1_555 yes
C(1) H(1) 0.938 1_555 1_555 no
C(2) C(3) 1.44(1) 1_555 1_555 yes
C(2) C(5) 1.46(1) 1_555 1_555 yes
C(3) C(4) 1.33(1) 1_555 1_555 yes
C(3) H(3) 0.968 1_555 1_555 no
C(4) H(4) 0.980 1_555 1_555 no
C(5) H(5) 1.056 1_555 1_555 no
C(6) C(7) 1.48(1) 1_555 1_555 yes
C(6) H(2) 0.99(8) 1_555 1_555 no
C(6) H(6) 0.975 1_555 1_555 no
C(6) H(7) 0.982 1_555 1_555 no
C(7) H(8) 0.974 1_555 1_555 no
C(7) H(9) 0.962 1_555 1_555 no
C(8) C(9) 1.548(10) 1_555 1_555 yes
C(8) H(10) 0.971 1_555 1_555 no
C(8) H(11) 0.964 1_555 1_555 no
C(9) H 1.14(7) 1_555 1_555 yes
C(9) H(12) 1.016 1_555 1_555 no
C(9) H(13) 1.015 1_555 1_555 no
C(10) C(11) 1.53(1) 1_555 1_555 yes
C(10) H(14) 0.967 1_555 1_555 no
C(10) H(15) 0.943 1_555 1_555 no
C(11) H(16) 0.963 1_555 1_555 no
C(11) H(17) 0.971 1_555 1_555 no
C(12) C(13) 1.29(1) 1_555 1_555 yes
C(12) H(18) 0.961 1_555 1_555 no
C(12) H(19) 1.030 1_555 1_555 no
C(13) H(20) 1.140 1_555 1_555 no
C(13) H(21) 0.892 1_555 1_555 no
C(13) H(22) 0.917 1_555 1_555 no
C(14) C(15) 1.521(10) 1_555 1_555 yes
C(14) H(23) 0.957 1_555 1_555 no
C(14) H(24) 0.958 1_555 1_555 no
C(14) H(25) 0.973 1_555 1_555 no
C(15) H(26) 0.966 1_555 1_555 no
C(15) H(27) 0.957 1_555 1_555 no
C(16) C(17) 1.47(1) 1_555 1_555 yes
C(16) H(28) 0.958 1_555 1_555 no
C(16) H(29) 0.964 1_555 1_555 no
C(16) H(30) 0.948 1_555 1_555 no
C(17) H(31) 0.956 1_555 1_555 no
C(17) H(32) 0.982 1_555 1_555 no
C(18) C(19) 1.44(1) 1_555 1_555 yes
C(18) H(33) 0.984 1_555 1_555 no
C(18) H(34) 0.980 1_555 1_555 no
C(19) H(35) 0.959 1_555 1_555 no
C(19) H(36) 0.977 1_555 1_555 no
C(19) H(37) 0.964 1_555 1_555 no
C(20) C(21) 1.49(1) 1_555 1_555 yes
C(20) H(38) 0.965 1_555 1_555 no
C(20) H(39) 0.993 1_555 1_555 no
C(21) H(40) 0.944 1_555 1_555 no
C(21) H(41) 0.995 1_555 1_555 no
C(22) C(23) 1.521(9) 1_555 1_555 yes
C(22) H(42) 0.966 1_555 1_555 no
C(22) H(43) 0.966 1_555 1_555 no
C(23) H(44) 0.959 1_555 1_555 no
C(23) H(45) 0.940 1_555 1_555 no
C(23) H(46) 0.982 1_555 1_555 no
C(24) C(25) 1.51(1) 1_555 1_555 yes
C(24) H(47) 0.959 1_555 1_555 no
C(24) H(48) 0.950 1_555 1_555 no
C(24) H(49) 0.940 1_555 1_555 no
C(25) H(50) 0.979 1_555 1_555 no
C(25) H(51) 0.971 1_555 1_555 no
